data_7204154
loop_
_publ_author_name
'Williams, Paul A.'
'Jones, Anthony C.'
'Bickley, Jamie F.'
'Steiner, Alexander'
'Davies, Hywel O.'
'Leedham, Timothy J.'
'Impey, Susan A.'
'Garcia, Joanne'
'Allen, Stephen'
'Rougier, Aline'
'Blyr, Alexandra'

_publ_section_title
;
 Synthesis and crystal structures of dimethylaminoethanol adducts of
 Ni(ii) acetate and Ni(ii) acetylacetonate. Precursors for the sol--gel
 deposition of electrochromic nickel oxide thin films
;
_journal_issue 9
_journal_name_full 'Journal of Materials Chemistry'
_journal_page_first 2329
_journal_paper_doi 10.1039/b103288g
_journal_volume 11
_journal_year 2001
_chemical_formula_sum 'C12 H28 N2 Ni O6'
_chemical_formula_weight 355.13
_chemical_name_systematic
; 
? 
;
_space_group_IT_number 2
_symmetry_cell_setting triclinic
_symmetry_space_group_name_Hall '-P 1'
_symmetry_space_group_name_H-M 'P -1'
_atom_sites_solution_hydrogens geom
_atom_sites_solution_primary direct
_atom_sites_solution_secondary difmap
_audit_creation_method SHELXL-97
_cell_angle_alpha 95.917(19)
_cell_angle_beta 95.92(2)
_cell_angle_gamma 109.469(19)
_cell_formula_units_Z 2
_cell_length_a 8.2993(14)
_cell_length_b 8.5256(14)
_cell_length_c 13.017(2)
_cell_measurement_temperature 213(2)
_cell_volume 854.4(3)
_computing_data_collection 'IPDS (STOE, 1997)'
_computing_data_reduction 'X-RED (STOE, 1996)'
_computing_structure_refinement 'SHELXL-97 (Sheldrick, 1997)'
_computing_structure_solution 'SHELXS-97 (Sheldrick, 1990)'
_diffrn_ambient_temperature 213(2)
_diffrn_detector_area_resol_mean 6.67
_diffrn_measured_fraction_theta_full 0.928
_diffrn_measured_fraction_theta_max 0.928
_diffrn_measurement_device_type 'Stoe IPDS'
_diffrn_measurement_method 'Image plate'
_diffrn_radiation_monochromator graphite
_diffrn_radiation_source 'fine-focus sealed tube'
_diffrn_radiation_type MoK\a
_diffrn_radiation_wavelength 0.71073
_diffrn_reflns_av_R_equivalents 0.0455
_diffrn_reflns_av_sigmaI/netI 0.0607
_diffrn_reflns_limit_h_max 9
_diffrn_reflns_limit_h_min -9
_diffrn_reflns_limit_k_max 9
_diffrn_reflns_limit_k_min -9
_diffrn_reflns_limit_l_max 14
_diffrn_reflns_limit_l_min -14
_diffrn_reflns_number 5492
_diffrn_reflns_theta_full 24.21
_diffrn_reflns_theta_max 24.21
_diffrn_reflns_theta_min 2.56
_exptl_absorpt_coefficient_mu 1.161
_exptl_absorpt_correction_type none
_exptl_crystal_colour colourless
_exptl_crystal_density_diffrn 1.380
_exptl_crystal_density_method 'not measured'
_exptl_crystal_description block
_exptl_crystal_F_000 380
_exptl_crystal_size_max 0.45
_exptl_crystal_size_mid 0.32
_exptl_crystal_size_min 0.22
_refine_diff_density_max 0.323
_refine_diff_density_min -0.601
_refine_diff_density_rms 0.077
_refine_ls_extinction_method none
_refine_ls_goodness_of_fit_ref 0.914
_refine_ls_hydrogen_treatment mixed
_refine_ls_matrix_type full
_refine_ls_number_parameters 192
_refine_ls_number_reflns 2544
_refine_ls_number_restraints 0
_refine_ls_restrained_S_all 0.914
_refine_ls_R_factor_all 0.0473
_refine_ls_R_factor_gt 0.0333
_refine_ls_shift/su_max 0.000
_refine_ls_shift/su_mean 0.000
_refine_ls_structure_factor_coef Fsqd
_refine_ls_weighting_details 'w=1/[\s^2^(Fo^2^)+(0.0391P)^2^+0.0000P] where P=(Fo^2^+2Fc^2^)/3'
_refine_ls_weighting_scheme calc
_refine_ls_wR_factor_gt 0.0727
_refine_ls_wR_factor_ref 0.0755
_reflns_number_gt 1936
_reflns_number_total 2544
_reflns_threshold_expression >2sigma(I)
_cod_data_source_file b103288g.txt
_cod_data_source_block tony36
_cod_depositor_comments
;
The following automatic conversions were performed:
'_symmetry_cell_setting' value 'Triclinic' changed to 'triclinic'
according to '/home/saulius/struct/CIF-dictionaries/cif_core.dic'
dictionary named 'cif_core.dic' version 2.4.1 from 2010-06-29.

Automatic conversion script
Id: cif_fix_enum 1527 2010-12-29 10:47:43Z saulius 

The following automatic conversions were performed:

'_refine_ls_weighting_scheme' value 'calc
w=1/[\s^2^(Fo^2^)+(0.0391P)^2^+0.0000P] where P=(Fo^2^+2Fc^2^)/3' was
changed to 'calc'. New tag '_refine_ls_weighting_details' was
created. The value of the new tag was set to
'w=1/[\s^2^(Fo^2^)+(0.0391P)^2^+0.0000P] where P=(Fo^2^+2Fc^2^)/3'.

Automatic conversion script
Id: cif_fix_values 3143 2015-03-26 13:38:13Z robertas 
;
_cod_original_cell_volume 854.4(2)
_cod_database_code 7204154

loop_
_symmetry_equiv_pos_as_xyz
'x, y, z'
'-x, -y, -z'

loop_
_atom_site_label
_atom_site_type_symbol
_atom_site_fract_x
_atom_site_fract_y
_atom_site_fract_z
_atom_site_U_iso_or_equiv
_atom_site_adp_type
_atom_site_occupancy
_atom_site_calc_flag
_atom_site_refinement_flags
_atom_site_disorder_assembly
_atom_site_disorder_group
C1 C 0.2855(4) 0.3639(4) 0.0660(3) 0.0436(9) Uani 1 d . . .
H1A H 0.2165 0.4007 0.0145 0.052 Uiso 1 calc R . .
H1B H 0.3728 0.3338 0.0315 0.052 Uiso 1 calc R . .
C2 C 0.3733(4) 0.5053(4) 0.1547(3) 0.0401(8) Uani 1 d . . .
H2A H 0.4539 0.4736 0.2014 0.048 Uiso 1 calc R . .
H2B H 0.4397 0.6059 0.1269 0.048 Uiso 1 calc R . .
C3 C 0.3324(5) 0.6354(4) 0.3185(3) 0.0472(9) Uani 1 d . . .
H3A H 0.3838 0.5667 0.3556 0.057 Uiso 1 calc R . .
H3B H 0.2481 0.6604 0.3574 0.057 Uiso 1 calc R . .
H3C H 0.4218 0.7396 0.3112 0.057 Uiso 1 calc R . .
C4 C 0.1702(4) 0.6517(4) 0.1604(3) 0.0411(8) Uani 1 d . . .
H4A H 0.0865 0.6759 0.2002 0.049 Uiso 1 calc R . .
H4B H 0.1133 0.5946 0.0912 0.049 Uiso 1 calc R . .
H4C H 0.2607 0.7561 0.1547 0.049 Uiso 1 calc R . .
C5 C -0.2533(4) 0.1583(4) 0.0730(3) 0.0418(8) Uani 1 d . . .
H5A H -0.2097 0.0936 0.0233 0.050 Uiso 1 calc R . .
H5B H -0.3589 0.1680 0.0376 0.050 Uiso 1 calc R . .
C6 C -0.2939(4) 0.0679(4) 0.1651(3) 0.0397(8) Uani 1 d . . .
H6A H -0.3491 0.1260 0.2111 0.048 Uiso 1 calc R . .
H6B H -0.3747 -0.0468 0.1412 0.048 Uiso 1 calc R . .
C7 C -0.1619(5) 0.0306(5) 0.3304(3) 0.0470(9) Uani 1 d . . .
H7A H -0.1925 0.1205 0.3655 0.056 Uiso 1 calc R . .
H7B H -0.0568 0.0265 0.3684 0.056 Uiso 1 calc R . .
H7C H -0.2548 -0.0758 0.3279 0.056 Uiso 1 calc R . .
C8 C -0.0878(4) -0.0760(4) 0.1724(3) 0.0433(9) Uani 1 d . . .
H8A H 0.0171 -0.0794 0.2111 0.052 Uiso 1 calc R . .
H8B H -0.0692 -0.0577 0.1016 0.052 Uiso 1 calc R . .
H8C H -0.1809 -0.1819 0.1709 0.052 Uiso 1 calc R . .
C9 C 0.3215(4) 0.1740(4) 0.3228(3) 0.0337(8) Uani 1 d . . .
C10 C 0.4068(6) 0.1370(6) 0.4205(3) 0.0642(12) Uani 1 d . . .
H10A H 0.4809 0.0746 0.4020 0.077 Uiso 1 calc R . .
H10B H 0.3190 0.0706 0.4577 0.077 Uiso 1 calc R . .
H10C H 0.4754 0.2417 0.4647 0.077 Uiso 1 calc R . .
C11 C -0.1535(4) 0.4867(4) 0.3231(3) 0.0326(7) Uani 1 d . . .
C12 C -0.1884(6) 0.5746(6) 0.4195(3) 0.0615(12) Uani 1 d . . .
H12A H -0.2740 0.6251 0.4004 0.074 Uiso 1 calc R . .
H12B H -0.0824 0.6615 0.4539 0.074 Uiso 1 calc R . .
H12C H -0.2315 0.4940 0.4664 0.074 Uiso 1 calc R . .
N1 N 0.2461(3) 0.5433(3) 0.21378(19) 0.0284(6) Uani 1 d . . .
N2 N -0.1339(3) 0.0620(3) 0.22357(19) 0.0290(6) Uani 1 d . . .
O1 O 0.1761(3) 0.2204(3) 0.10412(16) 0.0321(5) Uani 1 d . . .
H1 H 0.2364 0.1808 0.1409 0.048 Uiso 1 calc R . .
O2 O -0.1267(2) 0.3224(3) 0.10546(16) 0.0310(5) Uani 1 d . . .
H2 H -0.1669 0.3799 0.1434 0.046 Uiso 1 calc R . .
O3 O 0.3523(3) 0.1186(3) 0.23721(18) 0.0428(6) Uani 1 d . . .
O4 O 0.2205(3) 0.2551(3) 0.33483(15) 0.0311(5) Uani 1 d . . .
O5 O -0.0442(3) 0.4141(3) 0.33457(16) 0.0320(5) Uani 1 d . . .
O6 O -0.2330(3) 0.4923(3) 0.23641(18) 0.0417(6) Uani 1 d . . .
Ni1 Ni 0.05745(5) 0.30424(5) 0.22361(3) 0.02292(13) Uani 1 d . . .

loop_
_atom_site_aniso_label
_atom_site_aniso_U_11
_atom_site_aniso_U_22
_atom_site_aniso_U_33
_atom_site_aniso_U_23
_atom_site_aniso_U_13
_atom_site_aniso_U_12
C1 0.044(2) 0.046(2) 0.0404(19) 0.0090(17) 0.0214(16) 0.0096(17)
C2 0.0280(17) 0.042(2) 0.048(2) 0.0076(17) 0.0084(15) 0.0071(15)
C3 0.044(2) 0.039(2) 0.043(2) -0.0026(17) -0.0064(16) 0.0003(16)
C4 0.0392(19) 0.0305(19) 0.055(2) 0.0155(17) 0.0068(16) 0.0107(15)
C5 0.0343(18) 0.040(2) 0.0403(19) 0.0048(16) -0.0107(14) 0.0047(15)
C6 0.0228(16) 0.0357(19) 0.055(2) 0.0061(17) 0.0001(15) 0.0047(14)
C7 0.046(2) 0.051(2) 0.040(2) 0.0183(18) 0.0118(16) 0.0054(18)
C8 0.0369(19) 0.0256(18) 0.064(2) 0.0031(17) 0.0038(17) 0.0091(15)
C9 0.0276(16) 0.0331(18) 0.0425(19) 0.0045(15) 0.0022(14) 0.0146(14)
C10 0.070(3) 0.087(3) 0.055(2) 0.011(2) -0.005(2) 0.056(3)
C11 0.0289(17) 0.0304(18) 0.0441(19) 0.0104(15) 0.0099(14) 0.0148(14)
C12 0.073(3) 0.083(3) 0.051(2) 0.007(2) 0.014(2) 0.056(3)
N1 0.0231(13) 0.0283(14) 0.0307(13) 0.0033(12) 0.0007(10) 0.0063(11)
N2 0.0245(13) 0.0286(14) 0.0336(14) 0.0073(12) 0.0049(11) 0.0081(11)
O1 0.0332(12) 0.0331(13) 0.0302(12) 0.0031(10) 0.0077(9) 0.0111(10)
O2 0.0286(11) 0.0308(12) 0.0304(12) 0.0050(10) -0.0012(9) 0.0078(9)
O3 0.0382(13) 0.0509(16) 0.0485(14) 0.0025(12) 0.0084(11) 0.0284(12)
O4 0.0322(12) 0.0384(13) 0.0287(11) 0.0048(10) 0.0020(9) 0.0211(10)
O5 0.0324(12) 0.0400(13) 0.0313(11) 0.0069(10) 0.0049(9) 0.0220(10)
O6 0.0382(13) 0.0502(16) 0.0449(14) 0.0084(12) 0.0004(10) 0.0271(11)
Ni1 0.0199(2) 0.0250(2) 0.0244(2) 0.00449(15) 0.00195(13) 0.00874(15)

loop_
_atom_type_symbol
_atom_type_description
_atom_type_scat_dispersion_real
_atom_type_scat_dispersion_imag
_atom_type_scat_source
C C 0.0020 0.0020 'International Tables Vol C Tables 4.2.6.8 and 6.1.1.4'
H H 0.0000 0.0000 'International Tables Vol C Tables 4.2.6.8 and 6.1.1.4'
N N 0.0040 0.0030 'International Tables Vol C Tables 4.2.6.8 and 6.1.1.4'
O O 0.0080 0.0060 'International Tables Vol C Tables 4.2.6.8 and 6.1.1.4'
Ni Ni 0.2850 1.1130 'International Tables Vol C Tables 4.2.6.8 and 6.1.1.4'

loop_
_geom_angle_atom_site_label_1
_geom_angle_atom_site_label_2
_geom_angle_atom_site_label_3
_geom_angle
_geom_angle_site_symmetry_1
_geom_angle_site_symmetry_3
_geom_angle_publ_flag
O1 C1 C2 110.3(3) . . ?
N1 C2 C1 110.9(3) . . ?
O2 C5 C6 110.6(3) . . ?
N2 C6 C5 110.3(2) . . ?
O3 C9 O4 125.7(3) . . ?
O3 C9 C10 117.7(3) . . ?
O4 C9 C10 116.6(3) . . ?
O6 C11 O5 124.6(3) . . ?
O6 C11 C12 118.0(3) . . ?
O5 C11 C12 117.4(3) . . ?
C2 N1 C4 110.3(3) . . ?
C2 N1 C3 109.6(2) . . ?
C4 N1 C3 107.7(3) . . ?
C2 N1 Ni1 105.47(19) . . ?
C4 N1 Ni1 112.24(18) . . ?
C3 N1 Ni1 111.5(2) . . ?
C7 N2 C8 108.3(3) . . ?
C7 N2 C6 109.7(2) . . ?
C8 N2 C6 109.8(2) . . ?
C7 N2 Ni1 111.24(19) . . ?
C8 N2 Ni1 112.60(19) . . ?
C6 N2 Ni1 105.2(2) . . ?
C9 O4 Ni1 128.7(2) . . ?
C11 O5 Ni1 129.2(2) . . ?
O5 Ni1 O4 91.87(8) . . ?
O5 Ni1 N1 90.64(9) . . ?
O4 Ni1 N1 91.91(9) . . ?
O5 Ni1 N2 91.78(9) . . ?
O4 Ni1 N2 90.38(9) . . ?
N1 Ni1 N2 176.61(10) . . ?

loop_
_geom_bond_atom_site_label_1
_geom_bond_atom_site_label_2
_geom_bond_distance
_geom_bond_site_symmetry_2
_geom_bond_publ_flag
C1 O1 1.430(4) . ?
C1 C2 1.507(5) . ?
C2 N1 1.467(4) . ?
C3 N1 1.480(4) . ?
C4 N1 1.471(4) . ?
C5 O2 1.431(4) . ?
C5 C6 1.499(5) . ?
C6 N2 1.480(4) . ?
C7 N2 1.471(4) . ?
C8 N2 1.471(4) . ?
C9 O3 1.249(4) . ?
C9 O4 1.263(4) . ?
C9 C10 1.504(5) . ?
C11 O6 1.260(4) . ?
C11 O5 1.263(4) . ?
C11 C12 1.498(5) . ?
N1 Ni1 2.142(3) . ?
N2 Ni1 2.145(3) . ?
O4 Ni1 2.050(2) . ?
O5 Ni1 2.043(2) . ?

loop_
_geom_hbond_atom_site_label_D
_geom_hbond_atom_site_label_H
_geom_hbond_atom_site_label_A
_geom_hbond_distance_DH
_geom_hbond_distance_HA
_geom_hbond_distance_DA
_geom_hbond_angle_DHA
_geom_hbond_site_symmetry_A
O1 H1 O3 0.83 1.73 2.554(3) 169.2 .
O2 H2 O6 0.83 1.71 2.536(3) 171.8 .

loop_
_geom_torsion_atom_site_label_1
_geom_torsion_atom_site_label_2
_geom_torsion_atom_site_label_3
_geom_torsion_atom_site_label_4
_geom_torsion
_geom_torsion_site_symmetry_1
_geom_torsion_site_symmetry_2
_geom_torsion_site_symmetry_3
_geom_torsion_site_symmetry_4
_geom_torsion_publ_flag
O1 C1 C2 N1 -54.2(4) . . . . ?
O2 C5 C6 N2 -55.5(4) . . . . ?
C1 C2 N1 C4 -81.4(3) . . . . ?
C1 C2 N1 C3 160.2(3) . . . . ?
C1 C2 N1 Ni1 40.0(3) . . . . ?
C5 C6 N2 C7 159.7(3) . . . . ?
C5 C6 N2 C8 -81.4(3) . . . . ?
C5 C6 N2 Ni1 40.0(3) . . . . ?
O3 C9 O4 Ni1 6.4(5) . . . . ?
C10 C9 O4 Ni1 -171.4(3) . . . . ?
O6 C11 O5 Ni1 6.3(5) . . . . ?
C12 C11 O5 Ni1 -172.7(2) . . . . ?
C11 O5 Ni1 O4 175.8(3) . . . . ?
C11 O5 Ni1 N1 83.8(3) . . . . ?
C11 O5 Ni1 N2 -93.8(3) . . . . ?
C9 O4 Ni1 O5 174.7(3) . . . . ?
C9 O4 Ni1 N1 -94.6(3) . . . . ?
C9 O4 Ni1 N2 82.9(3) . . . . ?
C2 N1 Ni1 O5 167.17(19) . . . . ?
C4 N1 Ni1 O5 -72.7(2) . . . . ?
C3 N1 Ni1 O5 48.2(2) . . . . ?
C2 N1 Ni1 O4 75.28(19) . . . . ?
C4 N1 Ni1 O4 -164.6(2) . . . . ?
C3 N1 Ni1 O4 -43.7(2) . . . . ?
C2 N1 Ni1 N2 -57.2(18) . . . . ?
C4 N1 Ni1 N2 63.0(18) . . . . ?
C3 N1 Ni1 N2 -176.1(16) . . . . ?
C7 N2 Ni1 O5 -43.0(2) . . . . ?
C8 N2 Ni1 O5 -164.7(2) . . . . ?
C6 N2 Ni1 O5 75.72(19) . . . . ?
C7 N2 Ni1 O4 48.9(2) . . . . ?
C8 N2 Ni1 O4 -72.8(2) . . . . ?
C6 N2 Ni1 O4 167.61(19) . . . . ?
C7 N2 Ni1 N1 -178.6(16) . . . . ?
C8 N2 Ni1 N1 59.6(18) . . . . ?
C6 N2 Ni1 N1 -59.9(18) . . . . ?
